data_4500170
loop_
_publ_author_name
'Yao, Xiao-Qiang'
'Cao, Da-Peng'
'Hu, Jin-Song'
'Li, Yi-Zhi'
'Guo, Zi-Jian'
'Zheng, He-Gen'

_publ_section_title
;
 Chiral and Porous Coordination Polymers Based on an N-Centered Triangular
 Rigid Ligand
;
_journal_issue 1
_journal_name_full 'Crystal Growth &amp; Design'
_journal_page_first 231
_journal_paper_doi 10.1021/cg1011764
_journal_volume 11
_journal_year 2011
_chemical_formula_moiety '4(C35 H25 Cd N7 O5), 2(H O0.50), 10(H2 O)'
_chemical_formula_sum 'C140 H122 Cd4 N28 O31'
_chemical_formula_weight 3142.26
_chemical_name_systematic
; 
 ? 
;
_space_group_IT_number 19
_symmetry_cell_setting orthorhombic
_symmetry_space_group_name_Hall 'P 2ac 2ab'
_symmetry_space_group_name_H-M 'P 21 21 21'
_atom_sites_solution_hydrogens geom
_atom_sites_solution_primary direct
_atom_sites_solution_secondary difmap
_audit_creation_method SHELXL-97
_cell_angle_alpha 90.00
_cell_angle_beta 90.00
_cell_angle_gamma 90.00
_cell_formula_units_Z 2
_cell_length_a 18.1535(12)
_cell_length_b 18.3033(14)
_cell_length_c 25.2354(19)
_cell_measurement_reflns_used 8630
_cell_measurement_temperature 291(2)
_cell_measurement_theta_max 21.203
_cell_measurement_theta_min 2.37
_cell_volume 8384.9(11)
_computing_cell_refinement 'Bruker SMART'
_computing_data_collection 'Bruker SMART'
_computing_data_reduction 'Bruker SAINT'
_computing_molecular_graphics 'Bruker SHELXTL'
_computing_publication_material 'Bruker SHELXTL'
_computing_structure_refinement 'SHELXL-97 (Sheldrick, 1997)'
_computing_structure_solution 'SHELXS-97 (Sheldrick, 1990)'
_diffrn_ambient_temperature 291(2)
_diffrn_measured_fraction_theta_full 0.999
_diffrn_measured_fraction_theta_max 0.999
_diffrn_radiation_monochromator graphite
_diffrn_radiation_source 'fine-focus sealed tube'
_diffrn_radiation_type MoK\a
_diffrn_radiation_wavelength 0.71073
_diffrn_reflns_av_R_equivalents 0.0493
_diffrn_reflns_av_sigmaI/netI 0.0833
_diffrn_reflns_limit_h_max 21
_diffrn_reflns_limit_h_min -22
_diffrn_reflns_limit_k_max 22
_diffrn_reflns_limit_k_min -19
_diffrn_reflns_limit_l_max 31
_diffrn_reflns_limit_l_min -28
_diffrn_reflns_number 45239
_diffrn_reflns_theta_full 26.00
_diffrn_reflns_theta_max 26.00
_diffrn_reflns_theta_min 1.77
_exptl_absorpt_coefficient_mu 0.572
_exptl_absorpt_correction_T_max 0.8846
_exptl_absorpt_correction_T_min 0.8564
_exptl_absorpt_correction_type multi-scan
_exptl_absorpt_process_details 'SADABS; Bruker, 2000'
_exptl_crystal_density_diffrn 1.245
_exptl_crystal_density_method 'not measured'
_exptl_crystal_F_000 3196
_exptl_crystal_size_max 0.28
_exptl_crystal_size_mid 0.24
_exptl_crystal_size_min 0.22
_refine_diff_density_max 0.951
_refine_diff_density_min -0.755
_refine_diff_density_rms 0.076
_refine_ls_abs_structure_details 'Flack H D (1983), Acta Cryst. A39, 876-881'
_refine_ls_abs_structure_Flack 0.033(18)
_refine_ls_extinction_method none
_refine_ls_goodness_of_fit_ref 1.005
_refine_ls_hydrogen_treatment constr
_refine_ls_matrix_type fullcycle
_refine_ls_number_parameters 991
_refine_ls_number_reflns 16464
_refine_ls_number_restraints 0
_refine_ls_restrained_S_all 1.005
_refine_ls_R_factor_all 0.0713
_refine_ls_R_factor_gt 0.0540
_refine_ls_shift/su_max 0.000
_refine_ls_shift/su_mean 0.000
_refine_ls_structure_factor_coef Fsqd
_refine_ls_weighting_details 'calc w=1/[\s^2^(Fo^2^)+(0.0500P)^2^+1.6600P] where P=(Fo^2^+2Fc^2^)/3'
_refine_ls_weighting_scheme calc
_refine_ls_wR_factor_gt 0.1019
_refine_ls_wR_factor_ref 0.1054
_reflns_number_gt 13146
_reflns_number_total 16464
_reflns_threshold_expression >2sigma(I)
_cod_data_source_file cg1011764_si_002.cif
_cod_data_source_block 4
_cod_depositor_comments
;
The following automatic conversions were performed:

'_symmetry_cell_setting' value 'Orthorhombic ' changed to
'orthorhombic' according to
/home/saulius/struct/CIF-dictionaries/cif_core.dic dictionary named
'cif_core.dic' version 2.4.1 from 2010-06-29.

Automatic conversion script
Id: cif_fix_values 1715 2011-07-08 13:25:40Z adriana 
;
_cod_original_sg_symbol_H-M P212121
_cod_database_code 4500170

loop_
_symmetry_equiv_pos_as_xyz
'x, y, z'
'-x+1/2, -y, z+1/2'
'x+1/2, -y+1/2, -z'
'-x, y+1/2, -z+1/2'

loop_
_atom_site_label
_atom_site_type_symbol
_atom_site_fract_x
_atom_site_fract_y
_atom_site_fract_z
_atom_site_U_iso_or_equiv
_atom_site_adp_type
_atom_site_occupancy
_atom_site_symmetry_multiplicity
_atom_site_calc_flag
_atom_site_refinement_flags
C1 C 0.6840(3) 0.4844(3) 0.33654(19) 0.0417(12) Uani 1 1 d .
H1 H 0.6752 0.4366 0.3474 0.050 Uiso 1 1 calc R
C2 C 0.6676(3) 0.5936(2) 0.3073(2) 0.0368(11) Uani 1 1 d .
H2 H 0.6443 0.6351 0.2941 0.044 Uiso 1 1 calc R
C3 C 0.7420(2) 0.5873(2) 0.32050(17) 0.0299(10) Uani 1 1 d .
H3 H 0.7782 0.6230 0.3174 0.036 Uiso 1 1 calc R
C4 C 0.9824(3) 0.0335(3) 0.56126(18) 0.0411(11) Uani 1 1 d .
H4 H 0.9705 -0.0157 0.5582 0.049 Uiso 1 1 calc R
C5 C 0.9821(3) 0.0825(2) 0.51898(18) 0.0370(11) Uani 1 1 d .
H5 H 0.9692 0.0747 0.4838 0.044 Uiso 1 1 calc R
C6 C 1.0158(3) 0.1327(2) 0.59435(19) 0.0399(12) Uani 1 1 d .
H6 H 1.0310 0.1677 0.6187 0.048 Uiso 1 1 calc R
C7 C 1.3374(3) 0.4804(2) 0.32727(17) 0.0342(11) Uani 1 1 d .
H7 H 1.3448 0.4829 0.3637 0.041 Uiso 1 1 calc R
C8 C 1.3562(3) 0.4740(3) 0.2435(2) 0.0463(14) Uani 1 1 d .
H8 H 1.3804 0.4719 0.2111 0.056 Uiso 1 1 calc R
C9 C 1.2821(3) 0.4645(3) 0.25061(18) 0.0401(11) Uani 1 1 d .
H9 H 1.2469 0.4566 0.2245 0.048 Uiso 1 1 calc R
C10 C 0.4757(3) 0.6520(3) 0.33503(18) 0.0337(10) Uani 1 1 d .
C11 C 0.4572(3) 0.7277(3) 0.34758(17) 0.0347(10) Uani 1 1 d .
C12 C 0.4564(3) 0.7766(3) 0.30405(19) 0.0398(11) Uani 1 1 d .
H12 H 0.4612 0.7596 0.2695 0.048 Uiso 1 1 calc R
C13 C 0.4478(3) 0.8535(3) 0.3147(2) 0.0412(11) Uani 1 1 d .
C14 C 0.4350(3) 0.8750(3) 0.36571(19) 0.0362(11) Uani 1 1 d .
H14 H 0.4278 0.9245 0.3724 0.043 Uiso 1 1 calc R
C15 C 0.4321(3) 0.8249(3) 0.40974(19) 0.0393(11) Uani 1 1 d .
C16 C 0.4441(3) 0.7519(3) 0.39642(19) 0.0381(11) Uani 1 1 d .
H16 H 0.4429 0.7176 0.4236 0.046 Uiso 1 1 calc R
C17 C 0.4578(3) 0.9050(3) 0.27018(17) 0.0354(11) Uani 1 1 d .
C18 C 0.8164(3) 0.4876(2) 0.35786(18) 0.0352(11) Uani 1 1 d .
C19 C 0.8749(3) 0.5322(3) 0.37033(19) 0.0366(11) Uani 1 1 d .
H19 H 0.8708 0.5821 0.3644 0.044 Uiso 1 1 calc R
C20 C 0.9397(3) 0.5050(3) 0.39140(19) 0.0429(12) Uani 1 1 d .
H20 H 0.9786 0.5369 0.3978 0.051 Uiso 1 1 calc R
C21 C 0.9479(3) 0.4332(3) 0.4029(2) 0.0422(13) Uani 1 1 d .
C22 C 0.8889(3) 0.3867(3) 0.3914(2) 0.0413(12) Uani 1 1 d .
H22 H 0.8932 0.3371 0.3988 0.050 Uiso 1 1 calc R
C23 C 0.8246(3) 0.4127(3) 0.36907(19) 0.0347(11) Uani 1 1 d .
H23 H 0.7864 0.3805 0.3614 0.042 Uiso 1 1 calc R
C24 C 1.0815(3) 0.4231(2) 0.39017(19) 0.0361(11) Uani 1 1 d .
C25 C 1.0890(3) 0.3934(3) 0.3420(2) 0.0409(12) Uani 1 1 d .
H25 H 1.0527 0.3623 0.3293 0.049 Uiso 1 1 calc R
C26 C 1.1521(3) 0.4086(3) 0.3099(2) 0.0432(12) Uani 1 1 d .
H26 H 1.1576 0.3889 0.2762 0.052 Uiso 1 1 calc R
C27 C 1.2033(3) 0.4535(3) 0.33147(18) 0.0355(11) Uani 1 1 d .
C28 C 1.1948(3) 0.4849(3) 0.38304(17) 0.0356(11) Uani 1 1 d .
H28 H 1.2313 0.5143 0.3976 0.043 Uiso 1 1 calc R
C29 C 1.1310(3) 0.4700(3) 0.41031(18) 0.0356(11) Uani 1 1 d .
H29 H 1.1222 0.4925 0.4427 0.043 Uiso 1 1 calc R
C30 C 1.0168(3) 0.3396(3) 0.45096(19) 0.0363(10) Uani 1 1 d .
C31 C 0.9874(3) 0.3406(2) 0.50149(17) 0.0349(10) Uani 1 1 d .
H31 H 0.9676 0.3847 0.5130 0.042 Uiso 1 1 calc R
C32 C 0.9844(3) 0.2806(3) 0.5380(2) 0.0478(13) Uani 1 1 d .
H32 H 0.9664 0.2836 0.5724 0.057 Uiso 1 1 calc R
C33 C 1.0131(3) 0.2147(3) 0.51381(19) 0.0452(12) Uani 1 1 d .
C34 C 1.0437(2) 0.2132(3) 0.46533(18) 0.0345(10) Uani 1 1 d .
H34 H 1.0646 0.1701 0.4529 0.041 Uiso 1 1 calc R
C35 C 1.0444(3) 0.2757(3) 0.4334(2) 0.0468(12) Uani 1 1 d .
H35 H 1.0642 0.2731 0.3994 0.056 Uiso 1 1 calc R
C36 C 0.6663(3) 0.6524(3) 0.4358(2) 0.0490(14) Uani 1 1 d .
H36 H 0.6331 0.6830 0.4187 0.059 Uiso 1 1 calc R
C37 C 0.6518(3) 0.5805(3) 0.4537(2) 0.0414(12) Uani 1 1 d .
H37 H 0.6068 0.5562 0.4541 0.050 Uiso 1 1 calc R
C38 C 0.7648(3) 0.6120(3) 0.46659(19) 0.0416(12) Uani 1 1 d .
H38 H 0.8139 0.6110 0.4771 0.050 Uiso 1 1 calc R
C39 C 0.8476(3) 0.2002(2) 0.84151(19) 0.0352(11) Uani 1 1 d .
H39 H 0.8797 0.1873 0.8687 0.042 Uiso 1 1 calc R
C40 C 0.8684(3) 0.2073(2) 0.79000(18) 0.0356(11) Uani 1 1 d .
H40 H 0.9150 0.2014 0.7753 0.043 Uiso 1 1 calc R
C41 C 0.7486(3) 0.2289(3) 0.80156(17) 0.0347(10) Uani 1 1 d .
H41 H 0.6994 0.2402 0.7951 0.042 Uiso 1 1 calc R
C42 C 0.8478(3) -0.0675(3) 0.3707(2) 0.0409(12) Uani 1 1 d .
H42 H 0.8664 -0.0904 0.3407 0.049 Uiso 1 1 calc R
C43 C 0.8429(3) 0.0076(3) 0.37703(19) 0.0472(13) Uani 1 1 d .
H43 H 0.8550 0.0432 0.3522 0.057 Uiso 1 1 calc R
C44 C 0.8074(3) -0.0459(3) 0.44725(19) 0.0464(14) Uani 1 1 d .
H44 H 0.7920 -0.0520 0.4821 0.056 Uiso 1 1 calc R
C45 C 0.9297(3) 0.7263(2) 0.41528(17) 0.0324(10) Uani 1 1 d .
C46 C 1.0084(3) 0.7051(2) 0.40847(17) 0.0363(11) Uani 1 1 d .
C47 C 1.0345(3) 0.6823(3) 0.35979(19) 0.0407(12) Uani 1 1 d .
H47 H 1.0026 0.6789 0.3311 0.049 Uiso 1 1 calc R
C48 C 1.1050(3) 0.6654(3) 0.35395(18) 0.0412(12) Uani 1 1 d .
C49 C 1.1565(3) 0.6704(3) 0.39568(19) 0.0408(12) Uani 1 1 d .
H49 H 1.2066 0.6639 0.3897 0.049 Uiso 1 1 calc R
C50 C 1.1300(3) 0.6850(2) 0.44524(18) 0.0336(11) Uani 1 1 d .
C51 C 1.0560(3) 0.7025(3) 0.45180(18) 0.0346(11) Uani 1 1 d .
H51 H 1.0381 0.7126 0.4855 0.042 Uiso 1 1 calc R
C52 C 1.1811(3) 0.6823(3) 0.49183(19) 0.0389(12) Uani 1 1 d .
C53 C 0.7333(3) 0.4818(3) 0.48857(19) 0.0373(11) Uani 1 1 d .
C54 C 0.6940(3) 0.4254(3) 0.4687(2) 0.0413(12) Uani 1 1 d .
H54 H 0.6578 0.4329 0.4432 0.050 Uiso 1 1 calc R
C55 C 0.7095(3) 0.3559(3) 0.48762(19) 0.0445(12) Uani 1 1 d .
H55 H 0.6834 0.3161 0.4744 0.053 Uiso 1 1 calc R
C56 C 0.7626(3) 0.3447(3) 0.52535(18) 0.0380(12) Uani 1 1 d .
C57 C 0.8038(3) 0.4008(3) 0.54552(18) 0.0401(12) Uani 1 1 d .
H57 H 0.8415 0.3920 0.5696 0.048 Uiso 1 1 calc R
C58 C 0.7872(3) 0.4731(3) 0.52860(18) 0.0408(11) Uani 1 1 d .
H58 H 0.8110 0.5132 0.5433 0.049 Uiso 1 1 calc R
C59 C 0.7833(3) 0.2615(3) 0.5995(2) 0.0450(12) Uani 1 1 d .
C60 C 0.8329(3) 0.2124(3) 0.61918(19) 0.0456(13) Uani 1 1 d .
H60 H 0.8637 0.1878 0.5957 0.055 Uiso 1 1 calc R
C61 C 0.8389(3) 0.1979(2) 0.67247(18) 0.0368(11) Uani 1 1 d .
H61 H 0.8727 0.1635 0.6844 0.044 Uiso 1 1 calc R
C62 C 0.7931(3) 0.2356(2) 0.70966(19) 0.0374(11) Uani 1 1 d .
C63 C 0.7444(3) 0.2869(3) 0.6908(2) 0.0411(11) Uani 1 1 d .
H63 H 0.7170 0.3149 0.7144 0.049 Uiso 1 1 calc R
C64 C 0.7359(3) 0.2973(3) 0.6341(2) 0.0425(12) Uani 1 1 d .
H64 H 0.6991 0.3277 0.6211 0.051 Uiso 1 1 calc R
C65 C 0.7828(3) 0.2112(3) 0.51087(17) 0.0433(12) Uani 1 1 d .
C66 C 0.8247(3) 0.2128(3) 0.46581(18) 0.0336(10) Uani 1 1 d .
H66 H 0.8451 0.2566 0.4542 0.040 Uiso 1 1 calc R
C67 C 0.8363(3) 0.1503(2) 0.43816(18) 0.0310(10) Uani 1 1 d .
H67 H 0.8671 0.1513 0.4087 0.037 Uiso 1 1 calc R
C68 C 0.8034(3) 0.0847(2) 0.45277(19) 0.0352(11) Uani 1 1 d .
C69 C 0.7553(3) 0.0834(3) 0.49614(19) 0.0434(13) Uani 1 1 d .
H69 H 0.7277 0.0420 0.5037 0.052 Uiso 1 1 calc R
C70 C 0.7501(3) 0.1446(3) 0.5271(2) 0.0467(14) Uani 1 1 d .
H70 H 0.7248 0.1423 0.5591 0.056 Uiso 1 1 calc R
Cd1 Cd 0.511318(18) 0.50292(2) 0.311747(13) 0.03538(8) Uani 1 1 d .
Cd2 Cd 0.785420(19) 0.781497(18) 0.429483(13) 0.03306(8) Uani 1 1 d .
N1 N 0.6346(2) 0.5266(2) 0.31757(15) 0.0336(8) Uani 1 1 d .
N2 N 0.7507(2) 0.5173(2) 0.33895(17) 0.0457(11) Uani 1 1 d .
N3 N 1.0158(2) 0.4037(2) 0.42098(15) 0.0354(9) Uani 1 1 d .
N4 N 1.0014(2) 0.0649(2) 0.60580(15) 0.0400(10) Uani 1 1 d .
N5 N 1.0056(2) 0.1447(2) 0.54289(15) 0.0368(9) Uani 1 1 d .
N6 N 1.3902(2) 0.4874(2) 0.29211(15) 0.0372(9) Uani 1 1 d .
N7 N 1.2706(2) 0.4692(2) 0.30431(15) 0.0339(9) Uani 1 1 d .
N8 N 0.7329(2) 0.6677(2) 0.44723(14) 0.0322(9) Uani 1 1 d .
N9 N 0.7188(2) 0.5549(2) 0.47010(15) 0.0362(9) Uani 1 1 d .
N10 N 0.7778(2) 0.2689(2) 0.54500(17) 0.0434(11) Uani 1 1 d .
N11 N 0.7763(2) 0.2136(2) 0.84853(14) 0.0360(9) Uani 1 1 d .
N12 N 0.8016(2) 0.2259(2) 0.76427(14) 0.0341(9) Uani 1 1 d .
N13 N 0.8221(2) -0.1032(2) 0.41363(15) 0.0358(9) Uani 1 1 d .
N14 N 0.8175(2) 0.01833(19) 0.42516(15) 0.0358(9) Uani 1 1 d .
O1 O 0.49800(19) 0.63043(18) 0.28937(12) 0.0375(8) Uani 1 1 d .
O2 O 0.47104(19) 0.60456(19) 0.37340(13) 0.0382(8) Uani 1 1 d .
O3 O 0.46313(19) 0.97124(19) 0.27889(12) 0.0388(8) Uani 1 1 d .
O4 O 0.4586(2) 0.88173(18) 0.22556(12) 0.0384(8) Uani 1 1 d .
O5 O 0.4193(2) 0.85386(19) 0.45549(13) 0.0422(8) Uani 1 1 d .
H5A H 0.4187 0.8153 0.4812 0.051 Uiso 1 1 d R
O6 O 0.89145(18) 0.73710(17) 0.37575(12) 0.0351(7) Uani 1 1 d .
O7 O 0.90331(18) 0.73732(19) 0.45998(12) 0.0399(8) Uani 1 1 d .
O8 O 1.15454(19) 0.67959(19) 0.53646(12) 0.0380(8) Uani 1 1 d .
O9 O 1.25054(19) 0.69158(19) 0.48103(14) 0.0420(9) Uani 1 1 d .
O10 O 1.1351(2) 0.6516(2) 0.30136(13) 0.0496(10) Uani 1 1 d .
H10G H 1.1867 0.6407 0.3039 0.060 Uiso 1 1 d R
O1W O 0.5852(5) 0.5285(5) 0.5944(3) 0.047(2) Uani 0.40 1 d P
H1X H 0.5975 0.5228 0.5621 0.057 Uiso 0.40 1 d PR
H1Y H 0.5428 0.5100 0.5995 0.057 Uiso 0.40 1 d PR
O2W O 0.3105(5) 0.6283(5) 0.1961(3) 0.046(2) Uani 0.40 1 d P
H2X H 0.3441 0.6547 0.1826 0.055 Uiso 0.40 1 d PR
H2Y H 0.2687 0.6316 0.1812 0.055 Uiso 0.40 1 d PR
O3W O 0.3352(5) 0.7957(5) 0.1719(4) 0.051(3) Uani 0.40 1 d P
H3X H 0.3310 0.7593 0.1925 0.062 Uiso 0.40 1 d PR
H3Y H 0.3053 0.7912 0.1462 0.062 Uiso 0.40 1 d PR
O4W O 0.0114(6) 0.3752(6) 0.0189(3) 0.058(3) Uani 0.40 1 d P
H4X H 0.0376 0.4097 0.0313 0.070 Uiso 0.40 1 d PR
H4Y H -0.0040 0.3868 -0.0117 0.070 Uiso 0.40 1 d PR
O5W O 0.5648(5) 0.9515(5) 0.4621(3) 0.040(2) Uani 0.40 1 d P
H5X H 0.5677 0.9314 0.4924 0.048 Uiso 0.40 1 d PR
H5Y H 0.5445 0.9932 0.4652 0.048 Uiso 0.40 1 d PR
O6W O 0.9310(5) 0.8152(5) 0.2805(3) 0.040(2) Uani 0.40 1 d P
H6X H 0.9701 0.8347 0.2924 0.048 Uiso 0.40 1 d PR
H6Y H 0.9348 0.7689 0.2822 0.048 Uiso 0.40 1 d PR
O7W O 0.6731(5) 0.6238(5) 0.6090(3) 0.047(2) Uani 0.40 1 d P
H7X H 0.7100 0.6519 0.6129 0.057 Uiso 0.40 1 d PR
H7Y H 0.6663 0.6154 0.5763 0.057 Uiso 0.40 1 d PR
O8W O 0.5427(5) 0.4153(5) 0.7128(3) 0.049(2) Uani 0.40 1 d P
H8X H 0.5235 0.4160 0.7435 0.059 Uiso 0.40 1 d PR
H8Y H 0.5874 0.4286 0.7148 0.059 Uiso 0.40 1 d PR
O9W O 0.9531(5) 0.4439(5) 0.6478(3) 0.045(2) Uani 0.40 1 d P
H9X H 0.9074 0.4411 0.6548 0.054 Uiso 0.40 1 d PR
H9Y H 0.9769 0.4150 0.6678 0.054 Uiso 0.40 1 d PR
O10W O 0.1560(4) 0.8739(4) 0.2808(3) 0.036(2) Uani 0.40 1 d P
H10X H 0.1725 0.8981 0.2547 0.044 Uiso 0.40 1 d PR
H10Y H 0.1271 0.8407 0.2698 0.044 Uiso 0.40 1 d PR
O11W O 0.6848(5) 0.5324(5) 0.6419(3) 0.0374(19) Uani 0.40 1 d P
H11X H 0.6452 0.5151 0.6547 0.045 Uiso 0.40 1 d PR
H11Y H 0.7215 0.5098 0.6550 0.045 Uiso 0.40 1 d PR
O12W O 0.1242(6) 0.3264(6) 0.6177(5) 0.041(3) Uani 0.30 1 d P
H12Y H 0.1374 0.2992 0.6433 0.049 Uiso 0.30 1 d PR
H12X H 0.0927 0.3040 0.5988 0.049 Uiso 0.30 1 d PR
O13W O 0.4587(6) 0.3385(7) 0.7093(4) 0.040(3) Uani 0.30 1 d P
H13X H 0.4577 0.3284 0.7422 0.048 Uiso 0.30 1 d PR
H13Y H 0.4149 0.3364 0.6975 0.048 Uiso 0.30 1 d PR
O14W O 0.2781(5) 0.7331(4) 0.2688(3) 0.061(2) Uani 0.50 1 d P
H14B H 0.2708 0.7790 0.2700 0.073 Uiso 0.50 1 d PR
H14C H 0.3124 0.7217 0.2902 0.073 Uiso 0.50 1 d PR

loop_
_atom_site_aniso_label
_atom_site_aniso_U_11
_atom_site_aniso_U_22
_atom_site_aniso_U_33
_atom_site_aniso_U_23
_atom_site_aniso_U_13
_atom_site_aniso_U_12
C1 0.043(3) 0.036(3) 0.046(3) -0.007(2) 0.000(2) 0.008(2)
C2 0.044(3) 0.020(2) 0.047(3) -0.005(2) -0.021(2) 0.0081(19)
C3 0.027(2) 0.024(2) 0.039(2) -0.0125(19) 0.0009(19) -0.0073(17)
C4 0.035(3) 0.044(3) 0.045(3) 0.012(2) -0.016(2) 0.001(2)
C5 0.044(3) 0.032(3) 0.036(2) 0.0096(19) -0.022(2) 0.003(2)
C6 0.050(3) 0.022(2) 0.048(3) -0.009(2) -0.026(2) 0.019(2)
C7 0.038(3) 0.035(3) 0.029(2) -0.0102(18) -0.0056(18) 0.000(2)
C8 0.042(3) 0.052(3) 0.044(3) -0.006(2) 0.015(2) -0.024(2)
C9 0.043(3) 0.044(3) 0.033(2) -0.007(2) 0.002(2) -0.006(2)
C10 0.028(3) 0.030(2) 0.043(2) -0.001(2) -0.002(2) -0.0070(19)
C11 0.039(3) 0.031(3) 0.034(2) 0.002(2) -0.009(2) -0.011(2)
C12 0.045(3) 0.033(3) 0.041(3) -0.007(2) -0.008(2) 0.002(2)
C13 0.042(3) 0.040(3) 0.041(3) -0.009(2) -0.002(2) 0.008(2)
C14 0.040(3) 0.024(2) 0.044(3) -0.005(2) -0.022(2) 0.003(2)
C15 0.050(3) 0.029(3) 0.039(2) 0.002(2) 0.005(2) -0.002(2)
C16 0.044(3) 0.034(3) 0.036(3) -0.005(2) 0.003(2) 0.001(2)
C17 0.036(3) 0.042(3) 0.028(2) -0.012(2) -0.0077(19) -0.003(2)
C18 0.035(2) 0.023(2) 0.048(3) -0.015(2) -0.005(2) -0.0015(19)
C19 0.036(3) 0.029(2) 0.045(3) -0.008(2) 0.007(2) 0.004(2)
C20 0.033(3) 0.042(3) 0.054(3) 0.009(3) 0.017(2) -0.009(2)
C21 0.033(3) 0.042(3) 0.052(3) -0.028(2) -0.006(2) -0.004(2)
C22 0.038(3) 0.035(3) 0.050(3) -0.019(2) 0.006(2) 0.009(2)
C23 0.028(3) 0.033(3) 0.043(3) -0.004(2) 0.009(2) -0.008(2)
C24 0.050(3) 0.016(2) 0.043(3) 0.0053(19) -0.003(2) -0.005(2)
C25 0.032(3) 0.044(3) 0.046(3) -0.017(2) 0.013(2) -0.015(2)
C26 0.030(3) 0.050(3) 0.049(3) -0.010(3) 0.018(2) -0.007(2)
C27 0.031(3) 0.031(2) 0.045(3) -0.014(2) 0.011(2) -0.002(2)
C28 0.034(3) 0.036(3) 0.037(2) -0.005(2) 0.0077(19) -0.011(2)
C29 0.032(3) 0.038(3) 0.037(2) -0.017(2) 0.016(2) -0.013(2)
C30 0.027(2) 0.033(3) 0.049(3) -0.007(2) -0.001(2) -0.006(2)
C31 0.040(3) 0.027(2) 0.038(2) -0.0024(19) -0.015(2) 0.004(2)
C32 0.058(3) 0.033(3) 0.053(3) -0.005(2) 0.012(3) -0.013(3)
C33 0.043(3) 0.048(3) 0.044(3) 0.009(2) 0.006(2) 0.013(3)
C34 0.029(2) 0.029(2) 0.045(3) -0.001(2) -0.011(2) 0.005(2)
C35 0.044(3) 0.047(3) 0.049(3) -0.006(3) 0.013(2) -0.011(2)
C36 0.043(3) 0.055(3) 0.049(3) 0.014(3) -0.026(2) -0.012(2)
C37 0.036(3) 0.039(3) 0.050(3) 0.009(2) -0.018(2) -0.018(2)
C38 0.046(3) 0.035(3) 0.044(3) 0.015(2) -0.004(2) -0.001(2)
C39 0.040(3) 0.025(2) 0.041(3) 0.0005(19) 0.000(2) 0.0034(19)
C40 0.037(3) 0.024(2) 0.046(3) 0.001(2) -0.003(2) 0.006(2)
C41 0.031(2) 0.032(3) 0.041(2) 0.002(2) 0.0045(19) 0.0099(19)
C42 0.037(3) 0.043(3) 0.043(3) -0.020(2) 0.017(2) 0.000(2)
C43 0.057(3) 0.041(3) 0.043(3) 0.007(2) 0.020(2) -0.007(3)
C44 0.056(4) 0.050(3) 0.033(2) 0.008(2) 0.021(2) 0.008(3)
C45 0.037(2) 0.026(2) 0.035(2) 0.0106(19) -0.0092(18) 0.002(2)
C46 0.046(3) 0.027(2) 0.036(2) 0.0072(18) 0.003(2) 0.004(2)
C47 0.041(3) 0.044(3) 0.037(3) 0.013(2) -0.013(2) 0.005(2)
C48 0.042(3) 0.053(3) 0.028(2) -0.003(2) 0.011(2) 0.008(2)
C49 0.042(3) 0.040(3) 0.040(3) -0.011(2) 0.011(2) 0.011(2)
C50 0.037(3) 0.020(2) 0.044(3) -0.0003(19) 0.004(2) 0.0074(19)
C51 0.034(3) 0.036(3) 0.034(2) -0.0010(19) 0.0061(19) 0.014(2)
C52 0.043(3) 0.038(3) 0.035(3) 0.012(2) -0.002(2) 0.001(2)
C53 0.035(3) 0.028(3) 0.050(3) 0.012(2) -0.009(2) -0.0080(19)
C54 0.046(3) 0.040(3) 0.038(3) 0.005(2) 0.002(2) -0.002(2)
C55 0.046(3) 0.042(3) 0.046(3) 0.008(2) -0.005(3) -0.006(3)
C56 0.047(3) 0.030(3) 0.037(2) 0.015(2) 0.015(2) 0.002(2)
C57 0.055(4) 0.032(3) 0.033(2) 0.001(2) -0.002(2) 0.012(2)
C58 0.050(3) 0.033(3) 0.039(2) 0.005(2) -0.003(2) -0.008(2)
C59 0.053(3) 0.035(3) 0.047(3) -0.005(2) -0.001(3) -0.006(3)
C60 0.057(3) 0.044(3) 0.036(3) -0.005(2) 0.030(2) 0.002(3)
C61 0.047(3) 0.027(3) 0.036(3) 0.0066(19) 0.003(2) 0.008(2)
C62 0.031(3) 0.034(3) 0.047(3) -0.004(2) 0.013(2) 0.006(2)
C63 0.031(2) 0.041(3) 0.051(3) 0.009(3) 0.013(2) 0.007(2)
C64 0.042(3) 0.035(3) 0.050(3) -0.002(2) -0.012(2) 0.002(2)
C65 0.049(3) 0.045(3) 0.035(2) -0.011(2) 0.015(2) -0.025(3)
C66 0.033(2) 0.024(2) 0.044(3) 0.005(2) -0.0011(19) -0.009(2)
C67 0.031(2) 0.021(2) 0.041(3) 0.0071(19) 0.0015(19) 0.0098(18)
C68 0.040(3) 0.022(2) 0.044(3) -0.0069(19) 0.015(2) -0.0117(19)
C69 0.046(3) 0.044(3) 0.041(3) -0.012(2) 0.024(2) -0.024(2)
C70 0.046(3) 0.044(3) 0.050(3) -0.013(2) 0.020(2) -0.018(2)
Cd1 0.02920(17) 0.03638(18) 0.04057(17) 0.00000(16) -0.00244(14) 0.00043(15)
Cd2 0.03278(17) 0.03033(16) 0.03606(16) 0.00096(15) -0.00067(15) -0.00226(15)
N1 0.035(2) 0.0263(19) 0.040(2) 0.0036(17) -0.0016(18) -0.0046(15)
N2 0.043(2) 0.046(3) 0.048(2) -0.004(2) 0.0015(19) 0.000(2)
N3 0.029(2) 0.033(2) 0.044(2) -0.0182(17) 0.0005(18) -0.0019(16)
N4 0.035(2) 0.045(2) 0.041(2) 0.0037(18) 0.0000(18) 0.0037(19)
N5 0.037(2) 0.034(2) 0.040(2) -0.0030(17) -0.0040(18) 0.0053(18)
N6 0.039(2) 0.030(2) 0.043(2) 0.0002(17) -0.0024(17) 0.0004(17)
N7 0.032(2) 0.0279(19) 0.042(2) -0.0083(17) 0.0017(17) -0.0068(16)
N8 0.032(2) 0.028(2) 0.0359(19) -0.0083(16) 0.0050(15) -0.0016(16)
N9 0.038(2) 0.031(2) 0.040(2) 0.0039(16) -0.0061(19) -0.0029(19)
N10 0.036(2) 0.035(2) 0.059(3) 0.0017(19) 0.027(2) 0.0157(19)
N11 0.042(2) 0.0262(19) 0.040(2) 0.0037(17) 0.0078(17) -0.0027(19)
N12 0.032(2) 0.030(2) 0.039(2) 0.0049(17) 0.0009(16) -0.0046(17)
N13 0.036(2) 0.031(2) 0.040(2) -0.0032(17) -0.0011(17) -0.0040(17)
N14 0.041(2) 0.025(2) 0.041(2) -0.0190(17) 0.0092(17) -0.0090(16)
O1 0.034(2) 0.045(2) 0.0339(15) 0.0026(14) -0.0088(14) 0.0014(15)
O2 0.037(2) 0.0380(19) 0.0393(18) 0.0001(15) -0.0028(14) -0.0012(15)
O3 0.039(2) 0.0391(19) 0.0384(17) -0.0027(15) 0.0037(15) 0.0047(15)
O4 0.043(2) 0.039(2) 0.0326(17) -0.0037(14) -0.0067(15) 0.0012(15)
O5 0.046(2) 0.038(2) 0.0424(18) 0.0025(15) -0.0106(16) 0.0050(16)
O6 0.0372(18) 0.0294(19) 0.0386(17) 0.0023(14) -0.0014(14) 0.0009(14)
O7 0.0345(19) 0.052(2) 0.0335(16) -0.0145(15) -0.0016(14) 0.0000(15)
O8 0.040(2) 0.0390(19) 0.0354(18) 0.0038(14) -0.0011(15) -0.0010(15)
O9 0.029(2) 0.039(2) 0.058(2) -0.0195(16) -0.0175(16) 0.0186(15)
O10 0.042(2) 0.065(3) 0.041(2) -0.0139(18) -0.0015(16) 0.0163(18)
O1W 0.038(5) 0.066(6) 0.038(4) -0.002(4) 0.014(4) -0.017(4)
O2W 0.046(6) 0.052(5) 0.041(5) -0.003(4) 0.004(4) 0.005(4)
O3W 0.048(6) 0.042(5) 0.063(6) -0.018(4) 0.033(4) -0.024(4)
O4W 0.066(7) 0.068(7) 0.041(5) -0.008(4) -0.013(5) 0.028(6)
O5W 0.052(6) 0.036(5) 0.033(4) -0.009(4) 0.005(4) -0.007(4)
O6W 0.057(6) 0.032(5) 0.032(4) 0.000(3) 0.017(4) 0.001(4)
O7W 0.054(6) 0.046(6) 0.041(5) -0.010(4) -0.011(4) 0.023(5)
O8W 0.048(6) 0.058(6) 0.042(5) -0.013(4) -0.007(4) -0.008(5)
O9W 0.046(6) 0.042(5) 0.047(5) -0.011(4) -0.006(4) 0.004(4)
O10W 0.031(5) 0.038(5) 0.040(4) -0.021(4) 0.014(4) -0.016(4)
O11W 0.034(5) 0.041(5) 0.037(4) -0.017(4) -0.001(3) 0.008(4)
O12W 0.031(6) 0.036(6) 0.055(7) -0.024(5) -0.011(5) 0.005(5)
O13W 0.023(6) 0.059(8) 0.036(6) 0.006(5) 0.002(4) 0.023(5)
O14W 0.070(6) 0.052(5) 0.060(4) 0.021(4) -0.028(4) 0.032(4)

loop_
_atom_type_symbol
_atom_type_description
_atom_type_scat_dispersion_real
_atom_type_scat_dispersion_imag
_atom_type_scat_source
C C 0.0033 0.0016 'International Tables Vol C Tables 4.2.6.8 and 6.1.1.4'
H H 0.0000 0.0000 'International Tables Vol C Tables 4.2.6.8 and 6.1.1.4'
N N 0.0061 0.0033 'International Tables Vol C Tables 4.2.6.8 and 6.1.1.4'
O O 0.0106 0.0060 'International Tables Vol C Tables 4.2.6.8 and 6.1.1.4'
Cd Cd -0.8075 1.2024 'International Tables Vol C Tables 4.2.6.8 and 6.1.1.4'

loop_
_geom_angle_atom_site_label_1
_geom_angle_atom_site_label_2
_geom_angle_atom_site_label_3
_geom_angle
_geom_angle_site_symmetry_1
_geom_angle_site_symmetry_3
N1 C1 N2 112.0(4) . .
N1 C1 H1 124.0 . .
N2 C1 H1 124.0 . .
N1 C2 C3 107.4(3) . .
N1 C2 H2 126.3 . .
C3 C2 H2 126.3 . .
N2 C3 C2 105.7(3) . .
N2 C3 H3 127.2 . .
C2 C3 H3 127.2 . .
N4 C4 C5 112.1(4) . .
N4 C4 H4 124.0 . .
C5 C4 H4 124.0 . .
N5 C5 C4 101.4(4) . .
N5 C5 H5 129.3 . .
C4 C5 H5 129.3 . .
N4 C6 N5 110.3(3) . .
N4 C6 H6 124.8 . .
N5 C6 H6 124.8 . .
N6 C7 N7 112.2(3) . .
N6 C7 H7 123.9 . .
N7 C7 H7 123.9 . .
C9 C8 N6 110.0(4) . .
C9 C8 H8 125.0 . .
N6 C8 H8 125.0 . .
C8 C9 N7 105.7(4) . .
C8 C9 H9 127.2 . .
N7 C9 H9 127.2 . .
O1 C10 O2 118.8(4) . .
O1 C10 C11 124.0(4) . .
O2 C10 C11 117.2(4) . .
C16 C11 C12 120.4(5) . .
C16 C11 C10 123.9(4) . .
C12 C11 C10 115.7(4) . .
C11 C12 C13 118.2(4) . .
C11 C12 H12 120.9 . .
C13 C12 H12 120.9 . .
C14 C13 C12 118.5(5) . .
C14 C13 C17 123.6(4) . .
C12 C13 C17 117.8(4) . .
C13 C14 C15 123.2(4) . .
C13 C14 H14 118.4 . .
C15 C14 H14 118.4 . .
O5 C15 C16 129.6(4) . .
O5 C15 C14 115.7(4) . .
C16 C15 C14 114.7(4) . .
C11 C16 C15 124.7(5) . .
C11 C16 H16 117.6 . .
C15 C16 H16 117.6 . .
O4 C17 O3 120.8(4) . .
O4 C17 C13 119.1(4) . .
O3 C17 C13 120.0(4) . .
C19 C18 N2 120.4(4) . .
C19 C18 C23 116.8(4) . .
N2 C18 C23 122.6(4) . .
C18 C19 C20 122.1(5) . .
C18 C19 H19 118.9 . .
C20 C19 H19 118.9 . .
C21 C20 C19 121.6(5) . .
C21 C20 H20 119.2 . .
C19 C20 H20 119.2 . .
C20 C21 C22 117.6(5) . .
C20 C21 N3 122.1(4) . .
C22 C21 N3 119.9(4) . .
C23 C22 C21 121.4(5) . .
C23 C22 H22 119.3 . .
C21 C22 H22 119.3 . .
C22 C23 C18 120.5(5) . .
C22 C23 H23 119.8 . .
C18 C23 H23 119.8 . .
C25 C24 C29 122.3(5) . .
C25 C24 N3 117.8(4) . .
C29 C24 N3 119.9(4) . .
C24 C25 C26 121.2(5) . .
C24 C25 H25 119.4 . .
C26 C25 H25 119.4 . .
C27 C26 C25 116.1(5) . .
C27 C26 H26 122.0 . .
C25 C26 H26 122.0 . .
C26 C27 C28 122.4(4) . .
C26 C27 N7 121.1(4) . .
C28 C27 N7 116.5(4) . .
C29 C28 C27 117.8(4) . .
C29 C28 H28 121.1 . .
C27 C28 H28 121.1 . .
C24 C29 C28 120.1(4) . .
C24 C29 H29 120.0 . .
C28 C29 H29 120.0 . .
C35 C30 C31 117.4(5) . .
C35 C30 N3 123.8(4) . .
C31 C30 N3 118.9(4) . .
C30 C31 C32 126.6(4) . .
C30 C31 H31 116.7 . .
C32 C31 H31 116.7 . .
C31 C32 C33 110.7(4) . .
C31 C32 H32 124.7 . .
C33 C32 H32 124.7 . .
C34 C33 C32 123.4(5) . .
C34 C33 N5 118.0(4) . .
C32 C33 N5 118.5(4) . .
C33 C34 C35 120.7(5) . .
C33 C34 H34 119.6 . .
C35 C34 H34 119.6 . .
C30 C35 C34 121.1(5) . .
C30 C35 H35 119.5 . .
C34 C35 H35 119.5 . .
N8 C36 C37 108.0(4) . .
N8 C36 H36 126.0 . .
C37 C36 H36 126.0 . .
N9 C37 C36 104.5(4) . .
N9 C37 H37 127.7 . .
C36 C37 H37 127.7 . .
N8 C38 N9 111.6(4) . .
N8 C38 H38 124.2 . .
N9 C38 H38 124.2 . .
N11 C39 C40 112.3(4) . .
N11 C39 H39 123.9 . .
C40 C39 H39 123.9 . .
C39 C40 N12 103.0(4) . .
C39 C40 H40 128.5 . .
N12 C40 H40 128.5 . .
N11 C41 N12 110.3(3) . .
N11 C41 H41 124.9 . .
N12 C41 H41 124.9 . .
N13 C42 C43 111.4(4) . .
N13 C42 H42 124.3 . .
C43 C42 H42 124.3 . .
N14 C43 C42 106.1(4) . .
N14 C43 H43 127.0 . .
C42 C43 H43 127.0 . .
N14 C44 N13 113.2(3) . .
N14 C44 H44 123.4 . .
N13 C44 H44 123.4 . .
O6 C45 O7 119.5(4) . .
O6 C45 C46 119.2(4) . .
O7 C45 C46 121.1(4) . .
C47 C46 C51 118.3(4) . .
C47 C46 C45 120.7(4) . .
C51 C46 C45 120.9(4) . .
C48 C47 C46 120.1(5) . .
C48 C47 H47 120.0 . .
C46 C47 H47 120.0 . .
C47 C48 C49 122.8(4) . .
C47 C48 O10 120.3(4) . .
C49 C48 O10 116.2(4) . .
C50 C49 C48 117.6(5) . .
C50 C49 H49 121.2 . .
C48 C49 H49 121.2 . .
C49 C50 C51 119.6(4) . .
C49 C50 C52 119.6(4) . .
C51 C50 C52 120.8(3) . .
C50 C51 C46 120.9(3) . .
C50 C51 H51 119.5 . .
C46 C51 H51 119.5 . .
O8 C52 O9 125.4(5) . .
O8 C52 C50 118.6(4) . .
O9 C52 C50 115.5(4) . .
C54 C53 C58 122.9(4) . .
C54 C53 N9 119.5(4) . .
C58 C53 N9 117.6(4) . .
C53 C54 C55 117.8(5) . .
C53 C54 H54 121.1 . .
C55 C54 H54 121.1 . .
C56 C55 C54 121.2(5) . .
C56 C55 H55 119.4 . .
C54 C55 H55 119.4 . .
C57 C56 C55 122.1(5) . .
C57 C56 N10 118.1(5) . .
C55 C56 N10 119.8(5) . .
C56 C57 C58 118.1(5) . .
C56 C57 H57 121.0 . .
C58 C57 H57 121.0 . .
C53 C58 C57 117.8(4) . .
C53 C58 H58 121.1 . .
C57 C58 H58 121.1 . .
C60 C59 N10 118.2(5) . .
C60 C59 C64 119.3(5) . .
N10 C59 C64 122.3(5) . .
C59 C60 C61 122.3(5) . .
C59 C60 H60 118.8 . .
C61 C60 H60 118.8 . .
C60 C61 C62 120.1(5) . .
C60 C61 H61 119.9 . .
C62 C61 H61 119.9 . .
C63 C62 N12 119.9(4) . .
C63 C62 C61 118.5(4) . .
N12 C62 C61 121.4(4) . .
C62 C63 C64 119.9(5) . .
C62 C63 H63 120.0 . .
C64 C63 H63 120.0 . .
C59 C64 C63 119.5(5) . .
C59 C64 H64 120.2 . .
C63 C64 H64 120.2 . .
N10 C65 C66 123.0(4) . .
N10 C65 C70 117.1(4) . .
C66 C65 C70 119.5(5) . .
C67 C66 C65 119.7(4) . .
C67 C66 H66 120.1 . .
C65 C66 H66 120.1 . .
C66 C67 C68 121.6(4) . .
C66 C67 H67 119.2 . .
C68 C67 H67 119.2 . .
C67 C68 C69 119.3(4) . .
C67 C68 N14 121.9(4) . .
C69 C68 N14 118.7(4) . .
C70 C69 C68 118.5(4) . .
C70 C69 H69 120.8 . .
C68 C69 H69 120.8 . .
C69 C70 C65 120.6(5) . .
C69 C70 H70 119.7 . .
C65 C70 H70 119.7 . .
N6 Cd1 N1 170.41(14) 1_455 .
N6 Cd1 O3 87.08(13) 1_455 4_645
N1 Cd1 O3 85.29(13) . 4_645
N6 Cd1 O1 88.45(13) 1_455 .
N1 Cd1 O1 85.98(12) . .
O3 Cd1 O1 91.72(11) 4_645 .
N6 Cd1 N4 92.93(14) 1_455 3_456
N1 Cd1 N4 96.57(14) . 3_456
O3 Cd1 N4 134.87(13) 4_645 3_456
O1 Cd1 N4 133.42(13) . 3_456
N6 Cd1 O4 91.08(13) 1_455 4_645
N1 Cd1 O4 88.73(13) . 4_645
O3 Cd1 O4 51.57(11) 4_645 4_645
O1 Cd1 O4 143.24(11) . 4_645
N4 Cd1 O4 83.33(12) 3_456 4_645
N6 Cd1 O2 86.93(13) 1_455 .
N1 Cd1 O2 95.98(12) . .
O3 Cd1 O2 144.79(11) 4_645 .
O1 Cd1 O2 53.46(10) . .
N4 Cd1 O2 80.10(12) 3_456 .
O4 Cd1 O2 163.18(11) 4_645 .
N13 Cd2 N11 87.15(14) 1_565 2_664
N13 Cd2 N8 172.98(15) 1_565 .
N11 Cd2 N8 90.36(14) 2_664 .
N13 Cd2 O9 93.02(13) 1_565 3_466
N11 Cd2 O9 133.71(14) 2_664 3_466
N8 Cd2 O9 83.96(12) . 3_466
N13 Cd2 O7 96.24(14) 1_565 .
N11 Cd2 O7 135.89(12) 2_664 .
N8 Cd2 O7 90.11(13) . .
O9 Cd2 O7 90.15(12) 3_466 .
N13 Cd2 O6 88.90(13) 1_565 .
N11 Cd2 O6 84.64(12) 2_664 .
N8 Cd2 O6 97.41(11) . .
O9 Cd2 O6 141.65(12) 3_466 .
O7 Cd2 O6 51.62(11) . .
N13 Cd2 O8 94.09(13) 1_565 3_466
N11 Cd2 O8 80.90(12) 2_664 3_466
N8 Cd2 O8 79.03(12) . 3_466
O9 Cd2 O8 52.89(11) 3_466 3_466
O7 Cd2 O8 142.09(10) . 3_466
O6 Cd2 O8 165.06(10) . 3_466
C1 N1 C2 107.6(3) . .
C1 N1 Cd1 126.7(2) . .
C2 N1 Cd1 125.2(2) . .
C1 N2 C3 107.3(3) . .
C1 N2 C18 127.3(3) . .
C3 N2 C18 125.4(3) . .
C30 N3 C21 120.3(3) . .
C30 N3 C24 118.7(3) . .
C21 N3 C24 116.3(3) . .
C6 N4 C4 106.3(3) . .
C6 N4 Cd1 131.5(3) . 3_556
C4 N4 Cd1 122.0(3) . 3_556
C6 N5 C5 109.8(3) . .
C6 N5 C33 127.8(3) . .
C5 N5 C33 122.2(3) . .
C7 N6 C8 104.8(3) . .
C7 N6 Cd1 124.9(2) . 1_655
C8 N6 Cd1 129.9(2) . 1_655
C7 N7 C9 107.1(3) . .
C7 N7 C27 126.0(3) . .
C9 N7 C27 126.1(3) . .
C38 N8 C36 110.1(3) . .
C38 N8 Cd2 127.2(2) . .
C36 N8 Cd2 122.7(2) . .
C38 N9 C37 105.4(3) . .
C38 N9 C53 129.2(4) . .
C37 N9 C53 125.4(4) . .
C65 N10 C59 123.1(4) . .
C65 N10 C56 121.3(4) . .
C59 N10 C56 115.6(4) . .
C41 N11 C39 106.9(3) . .
C41 N11 Cd2 126.6(3) . 2_665
C39 N11 Cd2 126.3(2) . 2_665
C41 N12 C62 127.1(3) . .
C41 N12 C40 107.5(3) . .
C62 N12 C40 125.3(3) . .
C42 N13 C44 101.2(3) . .
C42 N13 Cd2 134.4(2) . 1_545
C44 N13 Cd2 123.3(2) . 1_545
C43 N14 C44 107.9(3) . .
C43 N14 C68 130.0(3) . .
C44 N14 C68 122.0(3) . .
C10 O1 Cd1 96.9(2) . .
C10 O2 Cd1 90.9(2) . .
C17 O3 Cd1 94.7(2) . 4_655
C17 O4 Cd1 92.4(2) . 4_655
C15 O5 H5A 107.7 . .
C45 O6 Cd2 92.7(2) . .
C45 O7 Cd2 96.1(2) . .
C52 O8 Cd2 86.2(3) . 3_566
C52 O9 Cd2 94.9(3) . 3_566
C48 O10 H10G 110.0 . .
H1X O1W H1Y 109.5 . .
H2X O2W H2Y 115.0 . .
H3X O3W H3Y 109.5 . .
H4X O4W H4Y 109.5 . .
H5X O5W H5Y 109.5 . .
H6X O6W H6Y 109.5 . .
H7X O7W H7Y 109.8 . .
H8X O8W H8Y 109.5 . .
H9X O9W H9Y 109.5 . .
H10X O10W H10Y 109.5 . .
H11X O11W H11Y 109.5 . .
H12Y O12W H12X 109.5 . .
H13X O13W H13Y 108.2 . .
H14B O14W H14C 109.5 . .

loop_
_geom_bond_atom_site_label_1
_geom_bond_atom_site_label_2
_geom_bond_distance
_geom_bond_site_symmetry_2
C1 N1 1.276(5) .
C1 N2 1.354(5) .
C1 H1 0.9300 .
C2 N1 1.389(5) .
C2 C3 1.397(6) .
C2 H2 0.9300 .
C3 N2 1.371(5) .
C3 H3 0.9300 .
C4 N4 1.309(5) .
C4 C5 1.394(6) .
C4 H4 0.9300 .
C5 N5 1.356(5) .
C5 H5 0.9300 .
C6 N4 1.299(5) .
C6 N5 1.330(5) .
C6 H6 0.9300 .
C7 N6 1.312(5) .
C7 N7 1.358(5) .
C7 H7 0.9300 .
C8 C9 1.368(8) .
C8 N6 1.394(5) .
C8 H8 0.9300 .
C9 N7 1.374(4) .
C9 H9 0.9300 .
C10 O1 1.284(5) .
C10 O2 1.304(5) .
C10 C11 1.460(7) .
C11 C16 1.331(7) .
C11 C12 1.417(7) .
C12 C13 1.441(7) .
C12 H12 0.9300 .
C13 C14 1.366(7) .
C13 C17 1.478(7) .
C14 C15 1.443(7) .
C14 H14 0.9300 .
C15 O5 1.292(5) .
C15 C16 1.394(7) .
C16 H16 0.9300 .
C17 O4 1.204(4) .
C17 O3 1.236(5) .
C18 C19 1.375(7) .
C18 N2 1.395(5) .
C18 C23 1.407(7) .
C19 C20 1.383(7) .
C19 H19 0.9300 .
C20 C21 1.354(8) .
C20 H20 0.9300 .
C21 C22 1.398(7) .
C21 N3 1.423(5) .
C22 C23 1.381(7) .
C22 H22 0.9300 .
C23 H23 0.9300 .
C24 C25 1.338(7) .
C24 C29 1.343(7) .
C24 N3 1.467(5) .
C25 C26 1.430(6) .
C25 H25 0.9300 .
C26 C27 1.354(7) .
C26 H26 0.9300 .
C27 C28 1.431(6) .
C27 N7 1.431(5) .
C28 C29 1.374(6) .
C28 H28 0.9300 .
C29 H29 0.9300 .
C30 C35 1.347(7) .
C30 C31 1.382(7) .
C30 N3 1.397(5) .
C31 C32 1.435(7) .
C31 H31 0.9300 .
C32 C33 1.449(8) .
C32 H32 0.9300 .
C33 C34 1.343(7) .
C33 N5 1.484(5) .
C34 C35 1.401(7) .
C34 H34 0.9300 .
C35 H35 0.9300 .
C36 N8 1.274(5) .
C36 C37 1.415(7) .
C36 H36 0.9300 .
C37 N9 1.368(5) .
C37 H37 0.9300 .
C38 N8 1.269(5) .
C38 N9 1.342(5) .
C38 H38 0.9300 .
C39 N11 1.331(5) .
C39 C40 1.360(7) .
C39 H39 0.9300 .
C40 N12 1.416(5) .
C40 H40 0.9300 .
C41 N11 1.318(5) .
C41 N12 1.348(4) .
C41 H41 0.9300 .
C42 N13 1.348(5) .
C42 C43 1.387(8) .
C42 H42 0.9300 .
C43 N14 1.313(5) .
C43 H43 0.9300 .
C44 N14 1.313(5) .
C44 N13 1.375(5) .
C44 H44 0.9300 .
C45 O6 1.231(4) .
C45 O7 1.242(5) .
C45 C46 1.491(7) .
C46 C47 1.381(7) .
C46 C51 1.395(5) .
C47 C48 1.324(7) .
C47 H47 0.9300 .
C48 C49 1.411(7) .
C48 O10 1.458(4) .
C49 C50 1.366(6) .
C49 H49 0.9300 .
C50 C51 1.391(5) .
C50 C52 1.498(5) .
C51 H51 0.9300 .
C52 O8 1.226(6) .
C52 O9 1.300(6) .
C53 C54 1.351(7) .
C53 C58 1.416(7) .
C53 N9 1.440(6) .
C54 C55 1.388(7) .
C54 H54 0.9300 .
C55 C56 1.370(7) .
C55 H55 0.9300 .
C56 C57 1.368(7) .
C56 N10 1.500(6) .
C57 C58 1.421(7) .
C57 H57 0.9300 .
C58 H58 0.9300 .
C59 C60 1.367(8) .
C59 N10 1.385(6) .
C59 C64 1.390(8) .
C60 C61 1.375(7) .
C60 H60 0.9300 .
C61 C62 1.431(6) .
C61 H61 0.9300 .
C62 C63 1.374(7) .
C62 N12 1.398(6) .
C63 C64 1.452(7) .
C63 H63 0.9300 .
C64 H64 0.9300 .
C65 N10 1.365(6) .
C65 C66 1.368(6) .
C65 C70 1.418(7) .
C66 C67 1.357(6) .
C66 H66 0.9300 .
C67 C68 1.390(6) .
C67 H67 0.9300 .
C68 C69 1.399(6) .
C68 N14 1.424(5) .
C69 C70 1.368(7) .
C69 H69 0.9300 .
C70 H70 0.9300 .
Cd1 N6 2.272(4) 1_455
Cd1 N1 2.285(4) .
Cd1 O3 2.405(3) 4_645
Cd1 O1 2.413(3) .
Cd1 N4 2.430(4) 3_456
Cd1 O4 2.471(3) 4_645
Cd1 O2 2.533(3) .
Cd2 N13 2.250(4) 1_565
Cd2 N11 2.331(4) 2_664
Cd2 N8 2.334(4) .
Cd2 O9 2.397(3) 3_466
Cd2 O7 2.414(3) .
Cd2 O6 2.491(3) .
Cd2 O8 2.625(3) 3_466
N4 Cd1 2.430(4) 3_556
N6 Cd1 2.272(4) 1_655
N11 Cd2 2.331(4) 2_665
N13 Cd2 2.250(4) 1_545
O3 Cd1 2.405(3) 4_655
O4 Cd1 2.471(3) 4_655
O5 H5A 0.9600 .
O8 Cd2 2.625(3) 3_566
O9 Cd2 2.397(3) 3_566
O10 H10G 0.9601 .
O1W H1X 0.8501 .
O1W H1Y 0.8499 .
O2W H2X 0.8499 .
O2W H2Y 0.8501 .
O3W H3X 0.8499 .
O3W H3Y 0.8500 .
O4W H4X 0.8499 .
O4W H4Y 0.8501 .
O5W H5X 0.8500 .
O5W H5Y 0.8500 .
O6W H6X 0.8500 .
O6W H6Y 0.8499 .
O7W H7X 0.8500 .
O7W H7Y 0.8500 .
O8W H8X 0.8500 .
O8W H8Y 0.8501 .
O9W H9X 0.8501 .
O9W H9Y 0.8500 .
O10W H10X 0.8500 .
O10W H10Y 0.8499 .
O11W H11X 0.8502 .
O11W H11Y 0.8501 .
O12W H12Y 0.8500 .
O12W H12X 0.8500 .
O13W H13X 0.8500 .
O13W H13Y 0.8500 .
O14W H14B 0.8501 .
O14W H14C 0.8501 .

loop_
_geom_torsion_atom_site_label_1
_geom_torsion_atom_site_label_2
_geom_torsion_atom_site_label_3
_geom_torsion_atom_site_label_4
_geom_torsion
_geom_torsion_site_symmetry_1
_geom_torsion_site_symmetry_4
N1 C2 C3 N2 -1.0(5) . .
N4 C4 C5 N5 2.3(5) . .
N6 C8 C9 N7 -2.3(5) . .
O1 C10 C11 C16 -170.2(4) . .
O2 C10 C11 C16 7.6(7) . .
O1 C10 C11 C12 7.7(7) . .
O2 C10 C11 C12 -174.5(4) . .
C16 C11 C12 C13 5.7(7) . .
C10 C11 C12 C13 -172.3(4) . .
C11 C12 C13 C14 -5.2(7) . .
C11 C12 C13 C17 171.3(4) . .
C12 C13 C14 C15 2.2(8) . .
C17 C13 C14 C15 -174.1(5) . .
C13 C14 C15 O5 -179.9(4) . .
C13 C14 C15 C16 0.5(8) . .
C12 C11 C16 C15 -3.0(8) . .
C10 C11 C16 C15 174.8(5) . .
O5 C15 C16 C11 -179.7(5) . .
C14 C15 C16 C11 -0.2(8) . .
C14 C13 C17 O4 -169.6(5) . .
C12 C13 C17 O4 14.1(7) . .
C14 C13 C17 O3 8.2(8) . .
C12 C13 C17 O3 -168.1(4) . .
N2 C18 C19 C20 177.0(4) . .
C23 C18 C19 C20 1.9(7) . .
C18 C19 C20 C21 -2.7(8) . .
C19 C20 C21 C22 1.7(7) . .
C19 C20 C21 N3 175.4(4) . .
C20 C21 C22 C23 0.0(8) . .
N3 C21 C22 C23 -173.9(4) . .
C21 C22 C23 C18 -0.7(7) . .
C19 C18 C23 C22 -0.2(7) . .
N2 C18 C23 C22 -175.2(4) . .
C29 C24 C25 C26 1.8(8) . .
N3 C24 C25 C26 -179.0(4) . .
C24 C25 C26 C27 1.0(8) . .
C25 C26 C27 C28 -0.9(8) . .
C25 C26 C27 N7 176.3(4) . .
C26 C27 C28 C29 -2.0(8) . .
N7 C27 C28 C29 -179.3(4) . .
C25 C24 C29 C28 -4.9(8) . .
N3 C24 C29 C28 176.0(4) . .
C27 C28 C29 C24 4.8(7) . .
C35 C30 C31 C32 1.3(8) . .
N3 C30 C31 C32 -179.3(4) . .
C30 C31 C32 C33 -3.4(8) . .
C31 C32 C33 C34 5.1(8) . .
C31 C32 C33 N5 -172.2(4) . .
C32 C33 C34 C35 -4.9(8) . .
N5 C33 C34 C35 172.4(4) . .
C31 C30 C35 C34 -0.5(8) . .
N3 C30 C35 C34 -179.9(4) . .
C33 C34 C35 C30 2.3(8) . .
N8 C36 C37 N9 -7.0(6) . .
N11 C39 C40 N12 -0.8(5) . .
N13 C42 C43 N14 3.2(6) . .
O6 C45 C46 C47 -13.9(7) . .
O7 C45 C46 C47 170.2(4) . .
O6 C45 C46 C51 170.9(3) . .
O7 C45 C46 C51 -5.0(6) . .
C51 C46 C47 C48 -6.4(7) . .
C45 C46 C47 C48 178.2(5) . .
C46 C47 C48 C49 -0.8(9) . .
C46 C47 C48 O10 -171.1(4) . .
C47 C48 C49 C50 7.8(8) . .
O10 C48 C49 C50 178.5(4) . .
C48 C49 C50 C51 -7.3(7) . .
C48 C49 C50 C52 173.0(4) . .
C49 C50 C51 C46 0.2(6) . .
C52 C50 C51 C46 180.0(3) . .
C47 C46 C51 C50 6.8(5) . .
C45 C46 C51 C50 -177.9(4) . .
C49 C50 C52 O8 -164.3(3) . .
C51 C50 C52 O8 16.0(6) . .
C49 C50 C52 O9 23.4(5) . .
C51 C50 C52 O9 -156.3(4) . .
C58 C53 C54 C55 -2.0(8) . .
N9 C53 C54 C55 -179.8(5) . .
C53 C54 C55 C56 0.3(8) . .
C54 C55 C56 C57 -1.2(8) . .
C54 C55 C56 N10 179.9(4) . .
C55 C56 C57 C58 3.8(8) . .
N10 C56 C57 C58 -177.4(4) . .
C54 C53 C58 C57 4.5(8) . .
N9 C53 C58 C57 -177.6(5) . .
C56 C57 C58 C53 -5.2(7) . .
N10 C59 C60 C61 -175.7(5) . .
C64 C59 C60 C61 -1.4(8) . .
C59 C60 C61 C62 -1.0(8) . .
C60 C61 C62 C63 -1.0(8) . .
C60 C61 C62 N12 -175.3(5) . .
N12 C62 C63 C64 179.6(4) . .
C61 C62 C63 C64 5.2(7) . .
C60 C59 C64 C63 5.6(8) . .
N10 C59 C64 C63 179.7(5) . .
C62 C63 C64 C59 -7.6(8) . .
N10 C65 C66 C67 169.7(5) . .
C70 C65 C66 C67 -2.1(8) . .
C65 C66 C67 C68 3.6(7) . .
C66 C67 C68 C69 1.9(8) . .
C66 C67 C68 N14 -177.6(4) . .
C67 C68 C69 C70 -8.7(8) . .
N14 C68 C69 C70 170.7(5) . .
C68 C69 C70 C65 10.3(9) . .
N10 C65 C70 C69 -177.3(5) . .
C66 C65 C70 C69 -5.0(9) . .
N2 C1 N1 C2 -1.7(4) . .
N2 C1 N1 Cd1 -174.0(3) . .
C3 C2 N1 C1 1.6(5) . .
C3 C2 N1 Cd1 174.1(2) . .
N6 Cd1 N1 C1 -136.4(7) 1_455 .
O3 Cd1 N1 C1 -99.0(3) 4_645 .
O1 Cd1 N1 C1 169.0(3) . .
N4 Cd1 N1 C1 35.7(3) 3_456 .
O4 Cd1 N1 C1 -47.4(3) 4_645 .
O2 Cd1 N1 C1 116.4(3) . .
N6 Cd1 N1 C2 52.6(10) 1_455 .
O3 Cd1 N1 C2 90.0(3) 4_645 .
O1 Cd1 N1 C2 -2.0(3) . .
N4 Cd1 N1 C2 -135.3(3) 3_456 .
O4 Cd1 N1 C2 141.6(3) 4_645 .
O2 Cd1 N1 C2 -54.6(3) . .
N1 C1 N2 C3 1.0(4) . .
N1 C1 N2 C18 179.4(3) . .
C2 C3 N2 C1 0.0(4) . .
C2 C3 N2 C18 -178.4(3) . .
C19 C18 N2 C1 -163.5(4) . .
C23 C18 N2 C1 11.3(6) . .
C19 C18 N2 C3 14.6(6) . .
C23 C18 N2 C3 -170.6(4) . .
C35 C30 N3 C21 111.7(5) . .
C31 C30 N3 C21 -67.6(5) . .
C35 C30 N3 C24 -43.0(6) . .
C31 C30 N3 C24 137.6(4) . .
C20 C21 N3 C30 155.4(4) . .
C22 C21 N3 C30 -31.0(6) . .
C20 C21 N3 C24 -49.3(5) . .
C22 C21 N3 C24 124.3(5) . .
C25 C24 N3 C30 84.4(5) . .
C29 C24 N3 C30 -96.4(5) . .
C25 C24 N3 C21 -71.3(5) . .
C29 C24 N3 C21 107.9(5) . .
N5 C6 N4 C4 0.4(5) . .
N5 C6 N4 Cd1 176.7(3) . 3_556
C5 C4 N4 C6 -1.8(5) . .
C5 C4 N4 Cd1 -178.5(3) . 3_556
N4 C6 N5 C5 1.1(5) . .
N4 C6 N5 C33 177.5(3) . .
C4 C5 N5 C6 -2.0(5) . .
C4 C5 N5 C33 -178.6(3) . .
C34 C33 N5 C6 140.7(5) . .
C32 C33 N5 C6 -41.9(6) . .
C34 C33 N5 C5 -43.3(6) . .
C32 C33 N5 C5 134.1(5) . .
N7 C7 N6 C8 -4.9(4) . .
N7 C7 N6 Cd1 -177.7(2) . 1_655
C9 C8 N6 C7 4.4(5) . .
C9 C8 N6 Cd1 176.8(3) . 1_655
N6 C7 N7 C9 3.6(4) . .
N6 C7 N7 C27 174.5(3) . .
C8 C9 N7 C7 -0.6(5) . .
C8 C9 N7 C27 -171.5(4) . .
C26 C27 N7 C7 -145.6(5) . .
C28 C27 N7 C7 31.7(5) . .
C26 C27 N7 C9 23.6(6) . .
C28 C27 N7 C9 -159.1(4) . .
N9 C38 N8 C36 -1.2(5) . .
N9 C38 N8 Cd2 -178.1(2) . .
C37 C36 N8 C38 5.2(6) . .
C37 C36 N8 Cd2 -177.8(3) . .
N13 Cd2 N8 C38 -153.8(10) 1_565 .
N11 Cd2 N8 C38 137.0(3) 2_664 .
O9 Cd2 N8 C38 -89.0(3) 3_466 .
O7 Cd2 N8 C38 1.1(3) . .
O6 Cd2 N8 C38 52.4(3) . .
O8 Cd2 N8 C38 -142.3(3) 3_466 .
N13 Cd2 N8 C36 29.6(12) 1_565 .
N11 Cd2 N8 C36 -39.5(3) 2_664 .
O9 Cd2 N8 C36 94.4(3) 3_466 .
O7 Cd2 N8 C36 -175.4(3) . .
O6 Cd2 N8 C36 -124.2(3) . .
O8 Cd2 N8 C36 41.1(3) 3_466 .
N8 C38 N9 C37 -3.4(5) . .
N8 C38 N9 C53 178.5(4) . .
C36 C37 N9 C38 6.1(5) . .
C36 C37 N9 C53 -175.7(4) . .
C54 C53 N9 C38 -150.7(4) . .
C58 C53 N9 C38 31.3(7) . .
C54 C53 N9 C37 31.5(7) . .
C58 C53 N9 C37 -146.4(4) . .
C66 C65 N10 C59 -134.2(6) . .
C70 C65 N10 C59 37.8(8) . .
C66 C65 N10 C56 48.5(8) . .
C70 C65 N10 C56 -139.5(5) . .
C60 C59 N10 C65 38.1(8) . .
C64 C59 N10 C65 -136.1(5) . .
C60 C59 N10 C56 -144.5(5) . .
C64 C59 N10 C56 41.3(7) . .
C57 C56 N10 C65 -135.1(5) . .
C55 C56 N10 C65 43.8(7) . .
C57 C56 N10 C59 47.4(6) . .
C55 C56 N10 C59 -133.7(5) . .
N12 C41 N11 C39 -0.4(4) . .
N12 C41 N11 Cd2 175.0(3) . 2_665
C40 C39 N11 C41 0.8(5) . .
C40 C39 N11 Cd2 -174.6(3) . 2_665
N11 C41 N12 C62 176.9(4) . .
N11 C41 N12 C40 -0.1(4) . .
C63 C62 N12 C41 37.7(7) . .
C61 C62 N12 C41 -148.1(4) . .
C63 C62 N12 C40 -145.8(4) . .
C61 C62 N12 C40 28.4(7) . .
C39 C40 N12 C41 0.6(4) . .
C39 C40 N12 C62 -176.5(4) . .
C43 C42 N13 C44 -4.7(5) . .
C43 C42 N13 Cd2 162.8(3) . 1_545
N14 C44 N13 C42 4.9(5) . .
N14 C44 N13 Cd2 -164.5(3) . 1_545
C42 C43 N14 C44 0.0(5) . .
C42 C43 N14 C68 178.5(4) . .
N13 C44 N14 C43 -3.2(5) . .
N13 C44 N14 C68 178.2(4) . .
C67 C68 N14 C43 -20.9(8) . .
C69 C68 N14 C43 159.7(4) . .
C67 C68 N14 C44 157.4(4) . .
C69 C68 N14 C44 -22.1(7) . .
O2 C10 O1 Cd1 2.3(4) . .
C11 C10 O1 Cd1 -180.0(4) . .
N6 Cd1 O1 C10 86.1(2) 1_455 .
N1 Cd1 O1 C10 -101.8(2) . .
O3 Cd1 O1 C10 173.1(2) 4_645 .
N4 Cd1 O1 C10 -6.5(3) 3_456 .
O4 Cd1 O1 C10 175.8(2) 4_645 .
O2 Cd1 O1 C10 -1.3(2) . .
O1 C10 O2 Cd1 -2.1(3) . .
C11 C10 O2 Cd1 180.0(4) . .
N6 Cd1 O2 C10 -89.1(2) 1_455 .
N1 Cd1 O2 C10 81.7(2) . .
O3 Cd1 O2 C10 -8.6(3) 4_645 .
O1 Cd1 O2 C10 1.2(2) . .
N4 Cd1 O2 C10 177.4(2) 3_456 .
O4 Cd1 O2 C10 -172.7(3) 4_645 .
O4 C17 O3 Cd1 -7.4(4) . 4_655
C13 C17 O3 Cd1 174.8(4) . 4_655
O3 C17 O4 Cd1 7.2(4) . 4_655
C13 C17 O4 Cd1 -175.0(4) . 4_655
O7 C45 O6 Cd2 2.6(4) . .
C46 C45 O6 Cd2 -173.4(4) . .
N13 Cd2 O6 C45 97.4(2) 1_565 .
N11 Cd2 O6 C45 -175.4(2) 2_664 .
N8 Cd2 O6 C45 -85.7(2) . .
O9 Cd2 O6 C45 3.9(3) 3_466 .
O7 Cd2 O6 C45 -1.5(2) . .
O8 Cd2 O6 C45 -160.8(3) 3_466 .
O6 C45 O7 Cd2 -2.7(4) . .
C46 C45 O7 Cd2 173.2(4) . .
N13 Cd2 O7 C45 -82.2(2) 1_565 .
N11 Cd2 O7 C45 10.2(3) 2_664 .
N8 Cd2 O7 C45 100.8(2) . .
O9 Cd2 O7 C45 -175.2(2) 3_466 .
O6 Cd2 O7 C45 1.5(2) . .
O8 Cd2 O7 C45 172.9(2) 3_466 .
O9 C52 O8 Cd2 8.0(5) . 3_566
C50 C52 O8 Cd2 -163.5(4) . 3_566
O8 C52 O9 Cd2 -8.8(6) . 3_566
C50 C52 O9 Cd2 162.9(3) . 3_566
